data_7030845
loop_
_publ_author_name
'Schwamm, Ryan J.'
'Day, Benjamin M.'
'Mansfield, Natalie E.'
'Knowelden, William'
'Hitchcock, Peter B.'
'Coles, Martyn P.'

_publ_section_title
;
 Catalytic bond forming reactions promoted by amidinate, guanidinate and
 phosphaguanidinate compounds of magnesium.
;
_journal_issue 38
_journal_name_full 'Dalton transactions (Cambridge, England : 2003)'
_journal_page_first 14302
_journal_page_last 14314
_journal_paper_doi 10.1039/c4dt01097c
_journal_volume 43
_journal_year 2014
_chemical_compound_source 'synthesis as described'
_chemical_formula_moiety 'C58 H108 Br2 Mg2 N4 O2 P2'
_chemical_formula_sum 'C58 H108 Br2 Mg2 N4 O2 P2'
_chemical_formula_weight 1163.86
_chemical_name_systematic
;
 ?
;
_space_group_IT_number 2
_symmetry_cell_setting triclinic
_symmetry_Int_Tables_number 2
_symmetry_space_group_name_Hall '-P 1'
_symmetry_space_group_name_H-M 'P -1'
_atom_sites_solution_hydrogens geom
_atom_sites_solution_primary direct
_atom_sites_solution_secondary difmap
_audit_conform_dict_location ftp://ftp.iucr.org/pub/cif_core.dic
_audit_conform_dict_name cif_core.dic
_audit_conform_dict_version 2.3
_audit_creation_date 2011-10-08T20:09:01-00:00
_audit_creation_method 'WinGX routine CIF_UPDATE'
_cell_angle_alpha 88.234(3)
_cell_angle_beta 79.663(4)
_cell_angle_gamma 67.527(11)
_cell_formula_units_Z 1
_cell_length_a 9.6349(14)
_cell_length_b 11.1469(9)
_cell_length_c 16.5610(19)
_cell_measurement_reflns_used 26626
_cell_measurement_temperature 173(2)
_cell_measurement_theta_max 27.485
_cell_measurement_theta_min 0.998
_cell_measurement_wavelength 0.71073
_cell_volume 1615.5(4)
_computing_cell_refinement 'HKL Scalepack (Otwinowski & Minor 1997)'
_computing_data_collection 'Collect (Bruker AXS BV, 1997-2004)'
_computing_data_reduction 'HKL Denzo and Scalepack (Otwinowski & Minor 1997)'
_computing_molecular_graphics 'Ortep-3 for Windows (Farrugia, 1997)'
_computing_publication_material 'WinGX publication routines (Farrugia, 1999)'
_computing_structure_refinement 'SHELXL-97 (Sheldrick, 1997)'
_computing_structure_solution 'SHELXS-86 (Sheldrick, 1986)'
_diffrn_ambient_temperature 173(2)
_diffrn_detector 'CCD plate'
_diffrn_detector_area_resol_mean 9
_diffrn_measured_fraction_theta_full 0.992
_diffrn_measured_fraction_theta_max 0.992
_diffrn_measurement_device '95mm CCD camera on \k-goniostat'
_diffrn_measurement_device_type KappaCCD
_diffrn_measurement_method 'CCD rotation images, thick slices'
_diffrn_orient_matrix_type 'by Bruker AXS Collect from scalepack cell'
_diffrn_orient_matrix_UB_11 -0.958865E-1
_diffrn_orient_matrix_UB_12 0.719834E-1
_diffrn_orient_matrix_UB_13 -0.95244E-2
_diffrn_orient_matrix_UB_21 -0.398586E-1
_diffrn_orient_matrix_UB_22 0.103989E-1
_diffrn_orient_matrix_UB_23 0.605051E-1
_diffrn_orient_matrix_UB_31 0.475653E-1
_diffrn_orient_matrix_UB_32 0.644344E-1
_diffrn_orient_matrix_UB_33 0.47247E-2
_diffrn_radiation_monochromator graphite
_diffrn_radiation_probe x-ray
_diffrn_radiation_type MoK\a
_diffrn_radiation_wavelength 0.71073
_diffrn_reflns_av_R_equivalents 0.0505
_diffrn_reflns_av_unetI/netI 0.0607
_diffrn_reflns_limit_h_max 8
_diffrn_reflns_limit_h_min -12
_diffrn_reflns_limit_k_max 14
_diffrn_reflns_limit_k_min -14
_diffrn_reflns_limit_l_max 20
_diffrn_reflns_limit_l_min -20
_diffrn_reflns_number 19523
_diffrn_reflns_theta_full 26.73
_diffrn_reflns_theta_max 26.73
_diffrn_reflns_theta_min 3.59
_diffrn_source 'Enraf Nonius FR590'
_exptl_absorpt_coefficient_mu 1.364
_exptl_absorpt_correction_T_max 0.784
_exptl_absorpt_correction_T_min 0.7013
_exptl_absorpt_correction_type multi-scan
_exptl_absorpt_process_details
;
        [c.f. r.h. blessing, acta cryst. (1995), a51, 33-38]
;
_exptl_crystal_colour Colourless
_exptl_crystal_density_diffrn 1.196
_exptl_crystal_density_method 'not measured'
_exptl_crystal_description Prism
_exptl_crystal_F_000 624
_exptl_crystal_size_max 0.2
_exptl_crystal_size_mid 0.2
_exptl_crystal_size_min 0.2
_refine_diff_density_max 0.409
_refine_diff_density_min -0.429
_refine_diff_density_rms 0.06
_refine_ls_extinction_method none
_refine_ls_goodness_of_fit_ref 0.998
_refine_ls_hydrogen_treatment constr
_refine_ls_matrix_type full
_refine_ls_number_parameters 353
_refine_ls_number_reflns 6791
_refine_ls_number_restraints 112
_refine_ls_restrained_S_all 0.996
_refine_ls_R_factor_all 0.0791
_refine_ls_R_factor_gt 0.0476
_refine_ls_shift/su_max 0.002
_refine_ls_shift/su_mean 0
_refine_ls_structure_factor_coef Fsqd
_refine_ls_weighting_details 'calc w=1/[\s^2^(Fo^2^)+(0.0537P)^2^+0.6564P] where P=(Fo^2^+2Fc^2^)/3'
_refine_ls_weighting_scheme calc
_refine_ls_wR_factor_gt 0.1012
_refine_ls_wR_factor_ref 0.1122
_reflns_number_gt 4905
_reflns_number_total 6791
_reflns_threshold_expression >2sigma(I)
_cod_data_source_file c4dt01097c2.cif
_cod_data_source_block compound7-bmd_cy2p_mg
_cod_depositor_comments 'Adding full bibliography for 7030844--7030850.cif.'
_cod_original_cell_volume 1615.5(3)
_cod_database_code 7030845

loop_
_symmetry_equiv_pos_as_xyz
'x, y, z'
'-x, -y, -z'

loop_
_atom_site_label
_atom_site_type_symbol
_atom_site_fract_x
_atom_site_fract_y
_atom_site_fract_z
_atom_site_U_iso_or_equiv
_atom_site_adp_type
_atom_site_occupancy
_atom_site_symmetry_multiplicity
_atom_site_calc_flag
_atom_site_refinement_flags
_atom_site_disorder_assembly
_atom_site_disorder_group
Br Br 0.42720(4) 0.89683(3) 0.953957(17) 0.04491(12) Uani 1 1 d . . .
P P 0.63852(7) 1.14577(7) 0.64901(4) 0.02658(16) Uani 1 1 d . . .
Mg Mg 0.63143(10) 0.98938(9) 0.89624(5) 0.0329(2) Uani 1 1 d . . .
O O 0.8413(3) 0.8562(2) 0.91308(14) 0.0582(6) Uani 1 1 d DU . .
N1 N 0.6451(3) 1.1421(2) 0.82524(13) 0.0335(5) Uani 1 1 d . . .
N2 N 0.6458(2) 0.9633(2) 0.76905(13) 0.0300(5) Uani 1 1 d . . .
C1 C 0.6448(3) 1.0820(3) 0.75641(15) 0.0274(6) Uani 1 1 d . A .
C2 C 0.6535(3) 1.2699(3) 0.82714(17) 0.0402(7) Uani 1 1 d . A .
H2 H 0.662 1.3001 0.7696 0.048 Uiso 1 1 calc R . .
C3 C 0.5110(4) 1.3696(3) 0.8792(2) 0.0512(8) Uani 1 1 d . . .
H3A H 0.5022 1.3428 0.9369 0.061 Uiso 1 1 calc R A .
H3B H 0.4192 1.3734 0.8587 0.061 Uiso 1 1 calc R . .
C4 C 0.5194(5) 1.5040(3) 0.8759(2) 0.0746(12) Uani 1 1 d . A .
H4A H 0.5193 1.5337 0.8189 0.09 Uiso 1 1 calc R . .
H4B H 0.428 1.5665 0.9116 0.09 Uiso 1 1 calc R . .
C5 C 0.6596(6) 1.5018(4) 0.9033(3) 0.0803(14) Uani 1 1 d . . .
H5A H 0.6518 1.4854 0.9627 0.096 Uiso 1 1 calc R A .
H5B H 0.6662 1.5879 0.8953 0.096 Uiso 1 1 calc R . .
C6 C 0.8034(5) 1.3989(4) 0.8569(3) 0.0745(12) Uani 1 1 d . A .
H6A H 0.8919 1.3951 0.8809 0.089 Uiso 1 1 calc R . .
H6B H 0.8203 1.4226 0.7989 0.089 Uiso 1 1 calc R . .
C7 C 0.7926(4) 1.2644(3) 0.8603(2) 0.0544(9) Uani 1 1 d . . .
H7A H 0.886 1.1998 0.8273 0.065 Uiso 1 1 calc R A .
H7B H 0.7852 1.2369 0.9178 0.065 Uiso 1 1 calc R . .
C8 C 0.6391(3) 0.8790(3) 0.70523(16) 0.0318(6) Uani 1 1 d . A .
H8 H 0.6891 0.8994 0.6512 0.038 Uiso 1 1 calc R . .
C9 C 0.4780(4) 0.8994(3) 0.6996(2) 0.0560(9) Uani 1 1 d . . .
H9A H 0.4231 0.9906 0.6863 0.067 Uiso 1 1 calc R A .
H9B H 0.4254 0.8838 0.7535 0.067 Uiso 1 1 calc R . .
C10 C 0.4721(4) 0.8087(3) 0.6340(2) 0.0620(10) Uani 1 1 d . A .
H10A H 0.3645 0.822 0.6341 0.074 Uiso 1 1 calc R . .
H10B H 0.5152 0.8302 0.5793 0.074 Uiso 1 1 calc R . .
C11 C 0.5618(4) 0.6671(3) 0.6496(2) 0.0487(8) Uani 1 1 d . . .
H11A H 0.5114 0.6424 0.7012 0.058 Uiso 1 1 calc R A .
H11B H 0.5629 0.611 0.6041 0.058 Uiso 1 1 calc R . .
C12 C 0.7225(4) 0.6466(3) 0.6560(2) 0.0559(9) Uani 1 1 d . A .
H12A H 0.7761 0.6615 0.6022 0.067 Uiso 1 1 calc R . .
H12B H 0.7769 0.5555 0.6698 0.067 Uiso 1 1 calc R . .
C13 C 0.7271(3) 0.7383(3) 0.7217(2) 0.0468(8) Uani 1 1 d . . .
H13A H 0.6826 0.7176 0.7764 0.056 Uiso 1 1 calc R A .
H13B H 0.8346 0.7248 0.7224 0.056 Uiso 1 1 calc R . .
C14 C 0.4723(3) 1.3049(3) 0.66751(17) 0.0314(6) Uani 1 1 d . . .
H14 H 0.4987 1.3654 0.6994 0.038 Uiso 1 1 calc R . .
C15 C 0.3314(3) 1.2875(3) 0.7163(2) 0.0509(9) Uani 1 1 d . . .
H15A H 0.3074 1.2245 0.6863 0.061 Uiso 1 1 calc R . .
H15B H 0.353 1.252 0.7702 0.061 Uiso 1 1 calc R . .
C16 C 0.1942(4) 1.4167(4) 0.7294(3) 0.0726(12) Uani 1 1 d . . .
H16A H 0.1041 1.4026 0.7603 0.087 Uiso 1 1 calc R . .
H16B H 0.2158 1.4777 0.7626 0.087 Uiso 1 1 calc R . .
C17 C 0.1586(3) 1.4760(3) 0.6482(3) 0.0605(10) Uani 1 1 d . . .
H17A H 0.1259 1.4196 0.6175 0.073 Uiso 1 1 calc R . .
H17B H 0.0734 1.562 0.6587 0.073 Uiso 1 1 calc R . .
C18 C 0.2960(4) 1.4915(3) 0.5972(3) 0.0640(10) Uani 1 1 d . . .
H18A H 0.319 1.558 0.6242 0.077 Uiso 1 1 calc R . .
H18B H 0.2728 1.5224 0.5427 0.077 Uiso 1 1 calc R . .
C19 C 0.4363(3) 1.3639(3) 0.5860(2) 0.0519(9) Uani 1 1 d . . .
H19A H 0.4183 1.3011 0.5524 0.062 Uiso 1 1 calc R . .
H19B H 0.5255 1.38 0.5557 0.062 Uiso 1 1 calc R . .
C20 C 0.8086(3) 1.1919(3) 0.62642(17) 0.0303(6) Uani 1 1 d . . .
H20 H 0.7841 1.276 0.6566 0.036 Uiso 1 1 calc R . .
C21 C 0.9471(3) 1.0888(3) 0.65336(19) 0.0421(7) Uani 1 1 d . . .
H21A H 0.9715 1.0049 0.6243 0.051 Uiso 1 1 calc R . .
H21B H 0.9234 1.0771 0.7131 0.051 Uiso 1 1 calc R . .
C22 C 1.0850(3) 1.1273(4) 0.6349(2) 0.0571(9) Uani 1 1 d . . .
H22A H 1.064 1.2063 0.6685 0.069 Uiso 1 1 calc R . .
H22B H 1.1745 1.0567 0.6506 0.069 Uiso 1 1 calc R . .
C23 C 1.1227(3) 1.1532(3) 0.5450(2) 0.0515(9) Uani 1 1 d . . .
H23A H 1.2051 1.1872 0.5371 0.062 Uiso 1 1 calc R . .
H23B H 1.1607 1.0706 0.5121 0.062 Uiso 1 1 calc R . .
C24 C 0.9855(3) 1.2496(3) 0.5147(2) 0.0548(9) Uani 1 1 d . . .
H24A H 1.0116 1.2566 0.4546 0.066 Uiso 1 1 calc R . .
H24B H 0.9579 1.3362 0.5411 0.066 Uiso 1 1 calc R . .
C25 C 0.8482(3) 1.2092(3) 0.53395(19) 0.0460(8) Uani 1 1 d . . .
H25A H 0.8721 1.1266 0.5035 0.055 Uiso 1 1 calc R . .
H25B H 0.759 1.2764 0.5156 0.055 Uiso 1 1 calc R . .
C26 C 0.8845(17) 0.7880(12) 0.9850(7) 0.106(4) Uani 0.558(8) 1 d PDU A 1
H26A H 0.9838 0.7178 0.9629 0.127 Uiso 0.558(8) 1 calc PR A 1
H26B H 0.9105 0.8497 1.015 0.127 Uiso 0.558(8) 1 calc PR A 1
C27 C 0.8344(16) 0.7405(16) 1.0356(9) 0.198(9) Uani 0.558(8) 1 d PDU A 1
H27A H 0.9019 0.7122 1.0762 0.297 Uiso 0.558(8) 1 calc PR A 1
H27B H 0.8231 0.6651 1.0132 0.297 Uiso 0.558(8) 1 calc PR A 1
H27C H 0.734 0.8025 1.0621 0.297 Uiso 0.558(8) 1 calc PR A 1
C28 C 0.9697(9) 0.8319(9) 0.8468(5) 0.072(2) Uani 0.558(8) 1 d PDU A 1
H28A H 0.9325 0.8738 0.797 0.086 Uiso 0.558(8) 1 calc PR A 1
H28B H 1.0212 0.7372 0.8342 0.086 Uiso 0.558(8) 1 calc PR A 1
C29 C 1.0816(14) 0.8827(13) 0.8679(10) 0.122(5) Uani 0.558(8) 1 d PDU A 1
H29A H 1.1665 0.8653 0.8215 0.183 Uiso 0.558(8) 1 calc PR A 1
H29B H 1.1208 0.8395 0.9162 0.183 Uiso 0.558(8) 1 calc PR A 1
H29C H 1.0311 0.9766 0.88 0.183 Uiso 0.558(8) 1 calc PR A 1
C26A C 0.854(2) 0.7419(17) 0.9612(14) 0.112(5) Uani 0.442(8) 1 d PDU A 2
H26C H 0.8418 0.7769 1.0174 0.134 Uiso 0.442(8) 1 calc PR A 2
H26D H 0.7549 0.7352 0.9595 0.134 Uiso 0.442(8) 1 calc PR A 2
C27A C 0.9277(17) 0.6386(11) 0.9663(9) 0.112(5) Uani 0.442(8) 1 d PDU A 2
H27D H 0.89 0.6063 1.0178 0.169 Uiso 0.442(8) 1 calc PR A 2
H27E H 1.0326 0.631 0.9656 0.169 Uiso 0.442(8) 1 calc PR A 2
H27F H 0.9257 0.5872 0.9198 0.169 Uiso 0.442(8) 1 calc PR A 2
C28A C 0.9752(11) 0.8934(11) 0.8930(10) 0.100(4) Uani 0.442(8) 1 d PDU A 2
H28C H 1.0239 0.8848 0.9418 0.12 Uiso 0.442(8) 1 calc PR A 2
H28D H 0.9416 0.9853 0.8775 0.12 Uiso 0.442(8) 1 calc PR A 2
C29A C 1.088(2) 0.8088(19) 0.8238(10) 0.146(7) Uani 0.442(8) 1 d PDU A 2
H29D H 1.1774 0.8324 0.8123 0.219 Uiso 0.442(8) 1 calc PR A 2
H29E H 1.041 0.8205 0.7747 0.219 Uiso 0.442(8) 1 calc PR A 2
H29F H 1.1196 0.7177 0.8388 0.219 Uiso 0.442(8) 1 calc PR A 2

loop_
_atom_site_aniso_label
_atom_site_aniso_U_11
_atom_site_aniso_U_22
_atom_site_aniso_U_33
_atom_site_aniso_U_23
_atom_site_aniso_U_13
_atom_site_aniso_U_12
Br 0.0672(2) 0.0499(2) 0.03064(17) 0.00235(13) -0.00605(14) -0.03801(17)
P 0.0253(4) 0.0297(4) 0.0258(4) 0.0040(3) -0.0039(3) -0.0122(3)
Mg 0.0392(5) 0.0323(5) 0.0272(5) 0.0061(4) -0.0065(4) -0.0138(4)
O 0.0565(14) 0.0534(15) 0.0535(14) 0.0147(11) -0.0192(11) -0.0056(12)
N1 0.0437(14) 0.0315(13) 0.0276(12) 0.0026(10) -0.0044(10) -0.0181(11)
N2 0.0378(13) 0.0250(12) 0.0260(12) 0.0028(9) -0.0044(9) -0.0117(10)
C1 0.0230(13) 0.0328(15) 0.0254(13) 0.0028(11) -0.0028(10) -0.0103(11)
C2 0.063(2) 0.0376(17) 0.0269(15) 0.0023(12) -0.0038(13) -0.0295(15)
C3 0.070(2) 0.0332(18) 0.0459(19) 0.0018(14) -0.0031(16) -0.0179(16)
C4 0.123(4) 0.037(2) 0.053(2) 0.0051(17) 0.003(2) -0.027(2)
C5 0.140(4) 0.055(2) 0.057(2) -0.009(2) 0.011(3) -0.061(3)
C6 0.107(3) 0.081(3) 0.063(2) -0.001(2) -0.002(2) -0.071(3)
C7 0.069(2) 0.065(2) 0.0436(19) -0.0075(16) -0.0049(16) -0.0423(19)
C8 0.0413(16) 0.0283(15) 0.0283(14) 0.0044(11) -0.0042(12) -0.0173(13)
C9 0.0432(19) 0.053(2) 0.071(2) -0.0147(18) -0.0220(17) -0.0107(16)
C10 0.058(2) 0.062(2) 0.073(3) -0.011(2) -0.0285(19) -0.0228(19)
C11 0.065(2) 0.055(2) 0.0437(18) 0.0044(15) -0.0104(15) -0.0424(18)
C12 0.057(2) 0.0361(18) 0.077(3) -0.0094(17) -0.0108(18) -0.0204(16)
C13 0.0405(18) 0.0356(18) 0.067(2) -0.0029(16) -0.0154(15) -0.0145(14)
C14 0.0201(13) 0.0309(15) 0.0415(16) 0.0034(12) -0.0042(11) -0.0086(11)
C15 0.0245(16) 0.059(2) 0.059(2) 0.0207(17) 0.0021(14) -0.0106(15)
C16 0.0252(18) 0.081(3) 0.086(3) 0.011(2) 0.0083(17) -0.0003(18)
C17 0.0257(17) 0.048(2) 0.100(3) 0.014(2) -0.0146(17) -0.0052(15)
C18 0.0359(19) 0.053(2) 0.094(3) 0.032(2) -0.0137(18) -0.0091(16)
C19 0.0335(17) 0.050(2) 0.058(2) 0.0234(16) -0.0031(14) -0.0046(15)
C20 0.0241(14) 0.0291(15) 0.0371(15) 0.0005(12) -0.0026(11) -0.0106(12)
C21 0.0252(15) 0.052(2) 0.0435(18) 0.0098(14) -0.0055(12) -0.0089(14)
C22 0.0246(16) 0.078(3) 0.069(2) 0.0108(19) -0.0099(15) -0.0197(16)
C23 0.0279(16) 0.058(2) 0.067(2) -0.0012(17) 0.0072(15) -0.0208(15)
C24 0.0378(18) 0.062(2) 0.066(2) 0.0212(18) -0.0010(16) -0.0263(17)
C25 0.0332(16) 0.058(2) 0.0512(19) 0.0225(16) -0.0079(14) -0.0233(15)
C26 0.117(9) 0.083(8) 0.086(7) 0.048(6) -0.030(6) -0.001(6)
C27 0.168(12) 0.167(14) 0.159(13) 0.117(11) 0.022(10) 0.014(10)
C28 0.052(5) 0.073(6) 0.079(6) -0.003(4) -0.021(4) -0.008(4)
C29 0.066(7) 0.136(11) 0.170(14) 0.007(9) -0.042(8) -0.035(7)
C26A 0.100(9) 0.085(9) 0.186(15) 0.071(10) -0.088(9) -0.051(7)
C27A 0.162(12) 0.062(6) 0.153(12) 0.046(7) -0.104(10) -0.057(7)
C28A 0.041(6) 0.061(7) 0.177(13) 0.025(7) -0.010(7) -0.002(5)
C29A 0.079(9) 0.190(19) 0.123(14) 0.024(11) 0.006(8) -0.014(11)

loop_
_atom_type_symbol
_atom_type_description
_atom_type_scat_dispersion_real
_atom_type_scat_dispersion_imag
_atom_type_scat_source
C C 0.0033 0.0016 'International Tables Vol C Tables 4.2.6.8 and 6.1.1.4'
H H 0 0 'International Tables Vol C Tables 4.2.6.8 and 6.1.1.4'
Br Br -0.2901 2.4595 'International Tables Vol C Tables 4.2.6.8 and 6.1.1.4'
Mg Mg 0.0486 0.0363 'International Tables Vol C Tables 4.2.6.8 and 6.1.1.4'
N N 0.0061 0.0033 'International Tables Vol C Tables 4.2.6.8 and 6.1.1.4'
O O 0.0106 0.006 'International Tables Vol C Tables 4.2.6.8 and 6.1.1.4'
P P 0.1023 0.0942 'International Tables Vol C Tables 4.2.6.8 and 6.1.1.4'

loop_
_geom_angle_atom_site_label_1
_geom_angle_atom_site_label_2
_geom_angle_atom_site_label_3
_geom_angle
_geom_angle_site_symmetry_3
Mg Br Mg 93.54(3) 2_677
C14 P C20 104.05(12) .
C14 P C1 102.28(12) .
C20 P C1 103.19(11) .
O Mg N1 113.43(10) .
O Mg N2 101.19(10) .
N1 Mg N2 64.27(9) .
O Mg C1 111.69(10) .
N1 Mg C1 32.30(8) .
N2 Mg C1 32.02(8) .
O Mg Br 108.25(8) .
N1 Mg Br 137.56(8) .
N2 Mg Br 100.53(7) .
C1 Mg Br 121.82(7) .
O Mg Br 92.71(7) 2_677
N1 Mg Br 99.03(7) 2_677
N2 Mg Br 161.48(7) 2_677
C1 Mg Br 130.61(7) 2_677
Br Mg Br 86.46(3) 2_677
C26 O C28 112.5(7) .
C28 O C26A 112.5(10) .
C26 O C28A 95.7(9) .
C26A O C28A 119.0(8) .
C26 O Mg 129.3(6) .
C28 O Mg 118.0(4) .
C26A O Mg 121.0(7) .
C28A O Mg 118.4(5) .
C1 N1 C2 123.5(2) .
C1 N1 Mg 92.10(16) .
C2 N1 Mg 144.39(18) .
C1 N2 C8 123.9(2) .
C1 N2 Mg 90.81(15) .
C8 N2 Mg 144.80(17) .
N2 C1 N1 112.7(2) .
N2 C1 P 118.63(18) .
N1 C1 P 128.7(2) .
N2 C1 Mg 57.17(13) .
N1 C1 Mg 55.61(13) .
P C1 Mg 173.92(13) .
N1 C2 C7 111.4(3) .
N1 C2 C3 111.9(2) .
C7 C2 C3 108.7(3) .
N1 C2 H2 108.3 .
C7 C2 H2 108.3 .
C3 C2 H2 108.3 .
C2 C3 C4 110.5(3) .
C2 C3 H3A 109.5 .
C4 C3 H3A 109.5 .
C2 C3 H3B 109.5 .
C4 C3 H3B 109.5 .
H3A C3 H3B 108.1 .
C5 C4 C3 111.4(3) .
C5 C4 H4A 109.3 .
C3 C4 H4A 109.3 .
C5 C4 H4B 109.3 .
C3 C4 H4B 109.3 .
H4A C4 H4B 108 .
C4 C5 C6 112.3(3) .
C4 C5 H5A 109.1 .
C6 C5 H5A 109.1 .
C4 C5 H5B 109.1 .
C6 C5 H5B 109.1 .
H5A C5 H5B 107.9 .
C5 C6 C7 111.3(3) .
C5 C6 H6A 109.4 .
C7 C6 H6A 109.4 .
C5 C6 H6B 109.4 .
C7 C6 H6B 109.4 .
H6A C6 H6B 108 .
C2 C7 C6 110.1(3) .
C2 C7 H7A 109.6 .
C6 C7 H7A 109.6 .
C2 C7 H7B 109.6 .
C6 C7 H7B 109.6 .
H7A C7 H7B 108.1 .
N2 C8 C9 112.2(2) .
N2 C8 C13 109.7(2) .
C9 C8 C13 110.0(2) .
N2 C8 H8 108.3 .
C9 C8 H8 108.3 .
C13 C8 H8 108.3 .
C8 C9 C10 111.8(3) .
C8 C9 H9A 109.2 .
C10 C9 H9A 109.2 .
C8 C9 H9B 109.2 .
C10 C9 H9B 109.2 .
H9A C9 H9B 107.9 .
C11 C10 C9 111.2(3) .
C11 C10 H10A 109.4 .
C9 C10 H10A 109.4 .
C11 C10 H10B 109.4 .
C9 C10 H10B 109.4 .
H10A C10 H10B 108 .
C12 C11 C10 110.4(3) .
C12 C11 H11A 109.6 .
C10 C11 H11A 109.6 .
C12 C11 H11B 109.6 .
C10 C11 H11B 109.6 .
H11A C11 H11B 108.1 .
C11 C12 C13 111.7(3) .
C11 C12 H12A 109.3 .
C13 C12 H12A 109.3 .
C11 C12 H12B 109.3 .
C13 C12 H12B 109.3 .
H12A C12 H12B 107.9 .
C8 C13 C12 111.2(3) .
C8 C13 H13A 109.4 .
C12 C13 H13A 109.4 .
C8 C13 H13B 109.4 .
C12 C13 H13B 109.4 .
H13A C13 H13B 108 .
C19 C14 C15 109.1(2) .
C19 C14 P 109.98(19) .
C15 C14 P 110.8(2) .
C19 C14 H14 109 .
C15 C14 H14 109 .
P C14 H14 109 .
C16 C15 C14 110.9(3) .
C16 C15 H15A 109.5 .
C14 C15 H15A 109.5 .
C16 C15 H15B 109.5 .
C14 C15 H15B 109.5 .
H15A C15 H15B 108 .
C17 C16 C15 111.3(3) .
C17 C16 H16A 109.4 .
C15 C16 H16A 109.4 .
C17 C16 H16B 109.4 .
C15 C16 H16B 109.4 .
H16A C16 H16B 108 .
C18 C17 C16 110.9(3) .
C18 C17 H17A 109.5 .
C16 C17 H17A 109.5 .
C18 C17 H17B 109.5 .
C16 C17 H17B 109.5 .
H17A C17 H17B 108 .
C17 C18 C19 111.9(3) .
C17 C18 H18A 109.2 .
C19 C18 H18A 109.2 .
C17 C18 H18B 109.2 .
C19 C18 H18B 109.2 .
H18A C18 H18B 107.9 .
C14 C19 C18 112.3(3) .
C14 C19 H19A 109.1 .
C18 C19 H19A 109.1 .
C14 C19 H19B 109.1 .
C18 C19 H19B 109.1 .
H19A C19 H19B 107.9 .
C21 C20 C25 108.6(2) .
C21 C20 P 111.26(19) .
C25 C20 P 110.13(18) .
C21 C20 H20 108.9 .
C25 C20 H20 108.9 .
P C20 H20 108.9 .
C20 C21 C22 110.9(3) .
C20 C21 H21A 109.5 .
C22 C21 H21A 109.5 .
C20 C21 H21B 109.5 .
C22 C21 H21B 109.5 .
H21A C21 H21B 108 .
C23 C22 C21 112.2(3) .
C23 C22 H22A 109.2 .
C21 C22 H22A 109.2 .
C23 C22 H22B 109.2 .
C21 C22 H22B 109.2 .
H22A C22 H22B 107.9 .
C24 C23 C22 111.8(3) .
C24 C23 H23A 109.3 .
C22 C23 H23A 109.3 .
C24 C23 H23B 109.3 .
C22 C23 H23B 109.3 .
H23A C23 H23B 107.9 .
C23 C24 C25 111.6(3) .
C23 C24 H24A 109.3 .
C25 C24 H24A 109.3 .
C23 C24 H24B 109.3 .
C25 C24 H24B 109.3 .
H24A C24 H24B 108 .
C24 C25 C20 110.7(3) .
C24 C25 H25A 109.5 .
C20 C25 H25A 109.5 .
C24 C25 H25B 109.5 .
C20 C25 H25B 109.5 .
H25A C25 H25B 108.1 .
C27 C26 O 137.6(16) .
C27 C26 H26A 102.7 .
O C26 H26A 102.7 .
C27 C26 H26B 102.7 .
O C26 H26B 102.7 .
H26A C26 H26B 105 .
C26 C27 H27A 109.5 .
C26 C27 H27B 109.5 .
H27A C27 H27B 109.5 .
C26 C27 H27C 109.5 .
H27A C27 H27C 109.5 .
H27B C27 H27C 109.5 .
O C28 C29 111.7(9) .
O C28 H28A 109.3 .
C29 C28 H28A 109.3 .
O C28 H28B 109.3 .
C29 C28 H28B 109.3 .
H28A C28 H28B 108 .
C28 C29 H29A 109.5 .
C28 C29 H29B 109.5 .
H29A C29 H29B 109.5 .
C28 C29 H29C 109.5 .
H29A C29 H29C 109.5 .
H29B C29 H29C 109.5 .
C27A C26A O 143(2) .
C27A C26A H26C 101.2 .
O C26A H26C 101.2 .
C27A C26A H26D 101.2 .
O C26A H26D 101.2 .
H26C C26A H26D 104.5 .
C26A C27A H27D 109.5 .
C26A C27A H27E 109.5 .
H27D C27A H27E 109.5 .
C26A C27A H27F 109.5 .
H27D C27A H27F 109.5 .
H27E C27A H27F 109.5 .
O C28A C29A 110.2(14) .
O C28A H28C 109.6 .
C29A C28A H28C 109.6 .
O C28A H28D 109.6 .
C29A C28A H28D 109.6 .
H28C C28A H28D 108.1 .
C28A C29A H29D 109.5 .
C28A C29A H29E 109.5 .
H29D C29A H29E 109.5 .
C28A C29A H29F 109.5 .
H29D C29A H29F 109.5 .
H29E C29A H29F 109.5 .

loop_
_geom_bond_atom_site_label_1
_geom_bond_atom_site_label_2
_geom_bond_distance
_geom_bond_site_symmetry_2
Br Mg 2.5818(10) .
Br Mg 2.6882(10) 2_677
P C14 1.868(3) .
P C20 1.872(3) .
P C1 1.898(3) .
Mg O 2.062(2) .
Mg N1 2.071(2) .
Mg N2 2.108(2) .
Mg C1 2.508(3) .
Mg Br 2.6882(10) 2_677
O C26 1.432(8) .
O C28 1.444(8) .
O C26A 1.460(11) .
O C28A 1.481(11) .
N1 C1 1.341(3) .
N1 C2 1.459(3) .
N2 C1 1.330(3) .
N2 C8 1.461(3) .
C2 C7 1.518(4) .
C2 C3 1.527(4) .
C2 H2 1 .
C3 C4 1.529(5) .
C3 H3A 0.99 .
C3 H3B 0.99 .
C4 C5 1.492(6) .
C4 H4A 0.99 .
C4 H4B 0.99 .
C5 C6 1.511(6) .
C5 H5A 0.99 .
C5 H5B 0.99 .
C6 C7 1.540(5) .
C6 H6A 0.99 .
C6 H6B 0.99 .
C7 H7A 0.99 .
C7 H7B 0.99 .
C8 C9 1.500(4) .
C8 C13 1.514(4) .
C8 H8 1 .
C9 C10 1.528(4) .
C9 H9A 0.99 .
C9 H9B 0.99 .
C10 C11 1.522(5) .
C10 H10A 0.99 .
C10 H10B 0.99 .
C11 C12 1.499(4) .
C11 H11A 0.99 .
C11 H11B 0.99 .
C12 C13 1.532(4) .
C12 H12A 0.99 .
C12 H12B 0.99 .
C13 H13A 0.99 .
C13 H13B 0.99 .
C14 C19 1.522(4) .
C14 C15 1.526(4) .
C14 H14 1 .
C15 C16 1.526(5) .
C15 H15A 0.99 .
C15 H15B 0.99 .
C16 C17 1.517(5) .
C16 H16A 0.99 .
C16 H16B 0.99 .
C17 C18 1.503(5) .
C17 H17A 0.99 .
C17 H17B 0.99 .
C18 C19 1.530(4) .
C18 H18A 0.99 .
C18 H18B 0.99 .
C19 H19A 0.99 .
C19 H19B 0.99 .
C20 C21 1.520(4) .
C20 C25 1.535(4) .
C20 H20 1 .
C21 C22 1.525(4) .
C21 H21A 0.99 .
C21 H21B 0.99 .
C22 C23 1.513(5) .
C22 H22A 0.99 .
C22 H22B 0.99 .
C23 C24 1.507(5) .
C23 H23A 0.99 .
C23 H23B 0.99 .
C24 C25 1.533(4) .
C24 H24A 0.99 .
C24 H24B 0.99 .
C25 H25A 0.99 .
C25 H25B 0.99 .
C26 C27 1.113(14) .
C26 H26A 0.99 .
C26 H26B 0.99 .
C27 H27A 0.98 .
C27 H27B 0.98 .
C27 H27C 0.98 .
C28 C29 1.490(11) .
C28 H28A 0.99 .
C28 H28B 0.99 .
C29 H29A 0.98 .
C29 H29B 0.98 .
C29 H29C 0.98 .
C26A C27A 1.108(15) .
C26A H26C 0.99 .
C26A H26D 0.99 .
C27A H27D 0.98 .
C27A H27E 0.98 .
C27A H27F 0.98 .
C28A C29A 1.490(14) .
C28A H28C 0.99 .
C28A H28D 0.99 .
C29A H29D 0.98 .
C29A H29E 0.98 .
C29A H29F 0.98 .
